data_1564416
loop_
_publ_author_name
'Pucho\<nov\'a, Miroslava'
'Maroszov\'a, Jaroslava'
'Vaskov\'a, Zuzana'
'Maz\'ur, Milan'
'Valigura, Du\<san'
'Koman, Marian'
'Moncol, Jan'

_publ_section_title
;
 One dimensional carboxylatocopper(II) coordination polymers with
 4-pyridylmethanol
;
_journal_name_full 'Inorganica Chimica Acta'
_journal_page_first 119763
_journal_paper_doi 10.1016/j.ica.2020.119763
_journal_volume 510
_journal_year 2020
_chemical_formula_moiety 'C26 H22 Cu N4 O10'
_chemical_formula_sum 'C26 H22 Cu N4 O10'
_chemical_formula_weight 614.01
_space_group_crystal_system triclinic
_space_group_IT_number 2
_space_group_name_Hall '-P 1'
_space_group_name_H-M_alt 'P -1'
_atom_sites_solution_hydrogens mixed
_atom_sites_solution_primary dual
_cell_angle_alpha 86.543(5)
_cell_angle_beta 87.753(5)
_cell_angle_gamma 65.686(5)
_cell_formula_units_Z 1
_cell_length_a 7.5681(5)
_cell_length_b 9.1950(6)
_cell_length_c 9.8055(6)
_cell_measurement_reflns_used 13986
_cell_measurement_temperature 100
_cell_measurement_theta_max 72.23
_cell_measurement_theta_min 4.52
_cell_volume 620.62(7)
_computing_cell_refinement
;
X-Area Recipe 1.33.0.0 (STOE, 2015)
;
_computing_data_collection
;
X-Area Pilatus3_SV 1.31.150.0 (STOE, 2018)
;
_computing_data_reduction
;
X-Area Integrate 1.73.1.0 (STOE, 2018)
X-Area LANA 1.73.2.0 (STOE, 2018)
;
_computing_molecular_graphics 'Olex2 (Dolomanov et al., 2009)'
_computing_publication_material
;
STOE & Cie GmbH, X-Area, software package for collecting single-crystal or
multi-domain crystal data on STOE area-detector diffractometers, for image
processing, for the correction and scaling of reflection intensities and
for outlier rejection, version 1.84, Darmstadt 2018
;
_computing_structure_refinement 'ShelXL (Sheldrick, 2015)'
_computing_structure_solution 'ShelXT (Sheldrick, 2015)'
_diffrn_ambient_temperature 100
_diffrn_detector 'Pilatus3R 300K'
_diffrn_detector_area_resol_mean 5.81
_diffrn_detector_type 'DECTRIS PILATUS3R 300K'
_diffrn_measured_fraction_theta_full 0.993
_diffrn_measured_fraction_theta_max 0.963
_diffrn_measurement_device 'Eulerian 4-circle diffractometer'
_diffrn_measurement_device_type 'Stoe Stadivari with Xenocs Genix3D Cu HF'
_diffrn_measurement_method '\w scans'
_diffrn_radiation_collimation '0.6 mm diameter'
_diffrn_radiation_monochromator 'Graded multilayer mirror'
_diffrn_radiation_polarisn_norm 270
_diffrn_radiation_type CuK\a
_diffrn_radiation_wavelength 1.54186
_diffrn_reflns_av_R_equivalents 0.0140
_diffrn_reflns_av_unetI/netI 0.0123
_diffrn_reflns_Laue_measured_fraction_full 0.993
_diffrn_reflns_Laue_measured_fraction_max 0.963
_diffrn_reflns_limit_h_max 8
_diffrn_reflns_limit_h_min -3
_diffrn_reflns_limit_k_max 11
_diffrn_reflns_limit_k_min -9
_diffrn_reflns_limit_l_max 11
_diffrn_reflns_limit_l_min -11
_diffrn_reflns_number 7261
_diffrn_reflns_point_group_measured_fraction_full 0.993
_diffrn_reflns_point_group_measured_fraction_max 0.963
_diffrn_reflns_theta_full 67.686
_diffrn_reflns_theta_max 71.640
_diffrn_reflns_theta_min 4.518
_diffrn_source 'Genix3D Cu HF'
_diffrn_source_current 0.600
_diffrn_source_power 0.030
_diffrn_source_voltage 50
_exptl_absorpt_coefficient_mu 1.862
_exptl_absorpt_correction_T_max 0.479
_exptl_absorpt_correction_T_min 0.231
_exptl_absorpt_correction_type multi-scan
_exptl_absorpt_process_details
;
STOE LANA, J. Koziskova, F. Hahn, J. Richter, J. Kozisek,
Acta Chimica Slovaca, vol. 9, no. 2, 2016, pp. 136 - 140.
;
_exptl_crystal_colour blue
_exptl_crystal_colour_primary blue
_exptl_crystal_density_diffrn 1.643
_exptl_crystal_description block
_exptl_crystal_F_000 315
_exptl_crystal_size_max 0.35
_exptl_crystal_size_mid 0.14
_exptl_crystal_size_min 0.05
_refine_diff_density_max 0.372
_refine_diff_density_min -0.502
_refine_diff_density_rms 0.057
_refine_ls_extinction_coef 0.0067(5)
_refine_ls_extinction_expression Fc^*^=kFc[1+0.001xFc^2^\l^3^/sin(2\q)]^-1/4^
_refine_ls_extinction_method 'SHELXL-2018/3 (Sheldrick 2018)'
_refine_ls_goodness_of_fit_ref 1.093
_refine_ls_hydrogen_treatment constr
_refine_ls_matrix_type full
_refine_ls_number_parameters 188
_refine_ls_number_reflns 2340
_refine_ls_number_restraints 0
_refine_ls_restrained_S_all 1.093
_refine_ls_R_factor_all 0.0265
_refine_ls_R_factor_gt 0.0258
_refine_ls_shift/su_max 0.000
_refine_ls_shift/su_mean 0.000
_refine_ls_structure_factor_coef Fsqd
_refine_ls_weighting_details 'w=1/[\s^2^(Fo^2^)+(0.0285P)^2^+0.5402P] where P=(Fo^2^+2Fc^2^)/3'
_refine_ls_weighting_scheme calc
_refine_ls_wR_factor_gt 0.0666
_refine_ls_wR_factor_ref 0.0669
_reflns_Friedel_coverage 0.000
_reflns_Friedel_fraction_full .
_reflns_Friedel_fraction_max .
_reflns_number_gt 2273
_reflns_number_total 2340
_reflns_threshold_expression 'I > 2\s(I)'
_cod_data_source_file 6.cif
_cod_data_source_block 6
_cod_database_code 1564416
_shelx_space_group_comment
;
The symmetry employed for this shelxl refinement is uniquely defined
by the following loop, which should always be used as a source of
symmetry information in preference to the above space-group names.
They are only intended as comments.
;
_shelx_estimated_absorpt_t_max 0.913
_shelx_estimated_absorpt_t_min 0.562
_olex2_refinement_description
;
1. Fixed Uiso
 At 1.2 times of:
  All C(H) groups, All C(H,H) groups
 At 1.5 times of:
  All O(H) groups
2.a Riding coordinates:
 O3(H3)
2.b Secondary CH2 refined with riding coordinates:
 C14(H14A,H14B)
2.c Aromatic/amide H refined with riding coordinates:
 C3(H3A), C5(H5), C6(H6), C7(H7), C9(H9), C10(H10), C12(H12), C13(H13)
;
_olex2_submission_special_instructions 'No special instructions were received'

loop_
_space_group_symop_operation_xyz
'x, y, z'
'-x, -y, -z'

loop_
_atom_site_label
_atom_site_type_symbol
_atom_site_fract_x
_atom_site_fract_y
_atom_site_fract_z
_atom_site_U_iso_or_equiv
_atom_site_adp_type
_atom_site_occupancy
_atom_site_site_symmetry_order
_atom_site_calc_flag
_atom_site_refinement_flags_posn
_atom_site_refinement_flags_adp
_atom_site_refinement_flags_occupancy
_atom_site_disorder_assembly
_atom_site_disorder_group
Cu1 Cu 0.000000 0.500000 1.000000 0.00952(11) Uani 1 2 d S T P . .
O1 O -0.08093(15) 0.60490(12) 0.81618(11) 0.0128(2) Uani 1 1 d . . . . .
O2 O -0.06746(17) 0.84330(13) 0.83059(11) 0.0169(2) Uani 1 1 d . . . . .
O3 O 0.99458(15) 0.26515(12) 0.91114(11) 0.0133(2) Uani 1 1 d . . . . .
H3 H 1.000555 0.212832 0.985365 0.020 Uiso 1 1 d R . . . .
O4 O -0.27617(19) 1.22658(14) 0.44064(13) 0.0249(3) Uani 1 1 d . . . . .
O5 O -0.37491(19) 1.16561(16) 0.25709(13) 0.0274(3) Uani 1 1 d . . . . .
N1 N 0.28197(18) 0.41383(15) 0.93814(12) 0.0106(3) Uani 1 1 d . . . . .
N2 N -0.30930(19) 1.13317(17) 0.37305(14) 0.0182(3) Uani 1 1 d . . . . .
C1 C -0.1000(2) 0.74252(18) 0.76878(15) 0.0123(3) Uani 1 1 d . . . . .
C2 C -0.1701(2) 0.78450(18) 0.62372(15) 0.0123(3) Uani 1 1 d . . . . .
C3 C -0.2038(2) 0.93560(18) 0.56604(16) 0.0131(3) Uani 1 1 d . . . . .
H3A H -0.181338 1.011338 0.616344 0.016 Uiso 1 1 calc R . . . .
C4 C -0.2707(2) 0.97262(18) 0.43372(16) 0.0143(3) Uani 1 1 d . . . . .
C5 C -0.3048(2) 0.8665(2) 0.35616(16) 0.0172(3) Uani 1 1 d . . . . .
H5 H -0.350970 0.895817 0.265535 0.021 Uiso 1 1 calc R . . . .
C6 C -0.2695(2) 0.7159(2) 0.41429(17) 0.0190(3) Uani 1 1 d . . . . .
H6 H -0.290947 0.640295 0.363075 0.023 Uiso 1 1 calc R . . . .
C7 C -0.2030(2) 0.67544(19) 0.54728(16) 0.0153(3) Uani 1 1 d . . . . .
H7 H -0.179720 0.572273 0.586505 0.018 Uiso 1 1 calc R . . . .
C9 C 0.4038(2) 0.26210(18) 0.96996(15) 0.0127(3) Uani 1 1 d . . . . .
H9 H 0.355265 0.195799 1.022334 0.015 Uiso 1 1 calc R . . . .
C10 C 0.5972(2) 0.19819(18) 0.92971(16) 0.0130(3) Uani 1 1 d . . . . .
H10 H 0.678495 0.090080 0.953969 0.016 Uiso 1 1 calc R . . . .
C11 C 0.6717(2) 0.29328(18) 0.85354(15) 0.0117(3) Uani 1 1 d . . . . .
C12 C 0.5452(2) 0.45030(18) 0.82037(15) 0.0124(3) Uani 1 1 d . . . . .
H12 H 0.590179 0.519012 0.768040 0.015 Uiso 1 1 calc R . . . .
C13 C 0.3538(2) 0.50576(18) 0.86397(15) 0.0117(3) Uani 1 1 d . . . . .
H13 H 0.269407 0.613315 0.840618 0.014 Uiso 1 1 calc R . . . .
C14 C 0.8839(2) 0.23020(18) 0.81349(15) 0.0135(3) Uani 1 1 d . . . . .
H14A H 0.935368 0.113074 0.805469 0.016 Uiso 1 1 calc R . . . .
H14B H 0.897982 0.278538 0.723006 0.016 Uiso 1 1 calc R . . . .

loop_
_atom_site_aniso_label
_atom_site_aniso_U_11
_atom_site_aniso_U_22
_atom_site_aniso_U_33
_atom_site_aniso_U_23
_atom_site_aniso_U_13
_atom_site_aniso_U_12
Cu1 0.00712(17) 0.01024(17) 0.01030(17) 0.00174(11) -0.00107(11) -0.00288(12)
O1 0.0120(5) 0.0128(5) 0.0128(5) 0.0020(4) -0.0016(4) -0.0044(4)
O2 0.0214(6) 0.0139(5) 0.0153(6) 0.0011(4) -0.0058(4) -0.0068(5)
O3 0.0123(5) 0.0147(5) 0.0145(5) 0.0013(4) -0.0031(4) -0.0071(4)
O4 0.0288(7) 0.0194(6) 0.0283(7) 0.0057(5) -0.0054(5) -0.0121(5)
O5 0.0311(7) 0.0304(7) 0.0188(6) 0.0135(5) -0.0092(5) -0.0118(6)
N1 0.0100(6) 0.0119(6) 0.0105(6) -0.0010(5) -0.0015(5) -0.0049(5)
N2 0.0139(7) 0.0196(7) 0.0190(7) 0.0071(6) -0.0007(5) -0.0058(5)
C1 0.0081(7) 0.0132(7) 0.0132(7) 0.0006(6) -0.0001(5) -0.0020(6)
C2 0.0078(7) 0.0150(7) 0.0123(7) 0.0002(6) 0.0002(5) -0.0030(6)
C3 0.0096(7) 0.0145(7) 0.0146(7) -0.0001(6) -0.0007(5) -0.0044(6)
C4 0.0095(7) 0.0160(8) 0.0152(8) 0.0038(6) 0.0002(6) -0.0036(6)
C5 0.0141(8) 0.0248(9) 0.0116(7) 0.0009(6) -0.0009(6) -0.0071(6)
C6 0.0202(8) 0.0222(8) 0.0163(8) -0.0042(6) -0.0006(6) -0.0100(7)
C7 0.0148(7) 0.0150(7) 0.0155(8) 0.0000(6) 0.0005(6) -0.0056(6)
C9 0.0126(7) 0.0121(7) 0.0143(7) 0.0004(6) -0.0015(6) -0.0060(6)
C10 0.0115(7) 0.0111(7) 0.0156(7) -0.0008(6) -0.0022(6) -0.0035(6)
C11 0.0103(7) 0.0156(7) 0.0104(7) -0.0037(6) -0.0010(5) -0.0062(6)
C12 0.0129(7) 0.0148(7) 0.0118(7) 0.0000(6) -0.0010(5) -0.0078(6)
C13 0.0123(7) 0.0113(7) 0.0119(7) 0.0002(6) -0.0028(5) -0.0049(6)
C14 0.0106(7) 0.0159(7) 0.0143(7) -0.0028(6) -0.0004(6) -0.0054(6)

loop_
_atom_type_symbol
_atom_type_description
_atom_type_scat_dispersion_real
_atom_type_scat_dispersion_imag
_atom_type_scat_source
C C 0.0181 0.0091 'International Tables Vol C Tables 4.2.6.8 and 6.1.1.4'
H H 0.0000 0.0000 'International Tables Vol C Tables 4.2.6.8 and 6.1.1.4'
Cu Cu -1.9646 0.5888 'International Tables Vol C Tables 4.2.6.8 and 6.1.1.4'
N N 0.0311 0.0180 'International Tables Vol C Tables 4.2.6.8 and 6.1.1.4'
O O 0.0492 0.0322 'International Tables Vol C Tables 4.2.6.8 and 6.1.1.4'

loop_
_geom_angle_atom_site_label_1
_geom_angle_atom_site_label_2
_geom_angle_atom_site_label_3
_geom_angle
_geom_angle_site_symmetry_1
_geom_angle_site_symmetry_3
O1 Cu1 O1 180.0 . 2_567
O1 Cu1 O3 87.00(4) 2_567 2_667
O1 Cu1 O3 93.00(4) . 2_667
O1 Cu1 O3 93.00(4) 2_567 1_455
O1 Cu1 O3 87.00(4) . 1_455
O1 Cu1 N1 89.77(5) . 2_567
O1 Cu1 N1 90.23(5) 2_567 2_567
O1 Cu1 N1 89.77(5) 2_567 .
O1 Cu1 N1 90.23(5) . .
O3 Cu1 O3 180.0 1_455 2_667
N1 Cu1 O3 86.26(4) . 1_455
N1 Cu1 O3 86.26(4) 2_567 2_667
N1 Cu1 O3 93.74(4) 2_567 1_455
N1 Cu1 O3 93.74(4) . 2_667
N1 Cu1 N1 180.0 2_567 .
C1 O1 Cu1 130.03(10) . .
C14 O3 Cu1 136.58(9) . 1_655
C9 N1 Cu1 120.87(10) . .
C9 N1 C13 117.62(13) . .
C13 N1 Cu1 121.51(10) . .
O4 N2 O5 123.84(14) . .
O4 N2 C4 118.63(13) . .
O5 N2 C4 117.52(14) . .
O1 C1 C2 115.42(13) . .
O2 C1 O1 126.35(14) . .
O2 C1 C2 118.23(13) . .
C3 C2 C1 119.21(14) . .
C3 C2 C7 119.60(14) . .
C7 C2 C1 121.19(14) . .
C4 C3 C2 118.34(14) . .
C3 C4 N2 118.50(14) . .
C5 C4 N2 118.46(14) . .
C5 C4 C3 123.04(15) . .
C4 C5 C6 118.17(15) . .
C5 C6 C7 120.10(15) . .
C6 C7 C2 120.74(15) . .
N1 C9 C10 122.83(14) . .
C9 C10 C11 119.58(14) . .
C10 C11 C12 117.54(14) . .
C10 C11 C14 121.09(14) . .
C12 C11 C14 121.32(14) . .
C13 C12 C11 119.65(14) . .
N1 C13 C12 122.79(14) . .
O3 C14 C11 111.79(12) . .

loop_
_geom_bond_atom_site_label_1
_geom_bond_atom_site_label_2
_geom_bond_distance
_geom_bond_site_symmetry_2
Cu1 O1 1.9862(10) .
Cu1 O1 1.9862(10) 2_567
Cu1 O3 2.3930(10) 2_667
Cu1 O3 2.3930(10) 1_455
Cu1 N1 2.0282(12) 2_567
Cu1 N1 2.0282(12) .
O1 C1 1.2737(19) .
O2 C1 1.2465(19) .
O3 C14 1.4295(18) .
O4 N2 1.2243(19) .
O5 N2 1.2287(19) .
N1 C9 1.344(2) .
N1 C13 1.3463(19) .
N2 C4 1.474(2) .
C1 C2 1.509(2) .
C2 C3 1.393(2) .
C2 C7 1.393(2) .
C3 C4 1.383(2) .
C4 C5 1.381(2) .
C5 C6 1.388(2) .
C6 C7 1.390(2) .
C9 C10 1.385(2) .
C10 C11 1.391(2) .
C11 C12 1.392(2) .
C11 C14 1.510(2) .
C12 C13 1.382(2) .
